data_4510456
loop_
_publ_author_name
'Li, Ya-Nan'
'Huo, Li-Hua'
'Deng, Zhao-Peng'
'Zou, Xin'
'Zhu, Zhi-Biao'
'Zhao, Hui'
'Gao, Shan'

_publ_section_title
;
 Solvent Effect on the Supramolecular Patterns and Luminescent Properties
 of Organic Salts Comprising Naphthalene-1,5-disulfonic Acid and
 Triphenylmethylamine
;
_journal_issue 5
_journal_name_full 'Crystal Growth &amp; Design'
_journal_page_first 2381
_journal_paper_doi 10.1021/cg5001057
_journal_volume 14
_journal_year 2014
_chemical_formula_moiety 'C19 H18 N, 0.5(C10 H6 O6 S2), C5 H12 O'
_chemical_formula_sum 'C29 H33 N O4 S'
_chemical_formula_weight 491.62
_chemical_name_systematic
; 
 ? 
;
_space_group_IT_number 2
_symmetry_cell_setting triclinic
_symmetry_space_group_name_Hall '-P 1'
_symmetry_space_group_name_H-M 'P -1'
_atom_sites_solution_hydrogens geom
_atom_sites_solution_primary direct
_atom_sites_solution_secondary difmap
_audit_creation_method SHELXL-97
_cell_angle_alpha 92.306(4)
_cell_angle_beta 95.015(5)
_cell_angle_gamma 110.213(5)
_cell_formula_units_Z 2
_cell_length_a 9.4949(6)
_cell_length_b 10.9884(5)
_cell_length_c 13.8529(8)
_cell_measurement_reflns_used 2250
_cell_measurement_temperature 295(2)
_cell_measurement_theta_max 27.49
_cell_measurement_theta_min 3.43
_cell_volume 1347.28(14)
_computing_cell_refinement
;
CrysAlisPro, Agilent Technologies,
Version 1.171.35.21 (release 20-01-2012 CrysAlis171 .NET)
(compiled Jan 23 2012,18:06:46)
;
_computing_data_collection
;
CrysAlisPro, Agilent Technologies,
Version 1.171.35.21 (release 20-01-2012 CrysAlis171 .NET)
(compiled Jan 23 2012,18:06:46)
;
_computing_data_reduction
;
CrysAlisPro, Agilent Technologies,
Version 1.171.35.21 (release 20-01-2012 CrysAlis171 .NET)
(compiled Jan 23 2012,18:06:46)
;
_computing_molecular_graphics '(K. Brandenburg, Diamond 3.1, 2009)'
_computing_publication_material '(K. Brandenburg, Diamond 3.1, 2009)'
_computing_structure_refinement 'SHELXL-97 (Sheldrick, 1997)'
_computing_structure_solution 'SHELXS-97 (Sheldrick, 1990)'
_diffrn_ambient_temperature 295(2)
_diffrn_detector_area_resol_mean 16.1954
_diffrn_measured_fraction_theta_full 0.987
_diffrn_measured_fraction_theta_max 0.987
_diffrn_measurement_device_type 'Xcalibur, Eos'
_diffrn_measurement_method '\w scans'
_diffrn_radiation_monochromator graphite
_diffrn_radiation_source 'Enhance (Mo) X-ray Source'
_diffrn_radiation_type MoK\a
_diffrn_radiation_wavelength 0.71073
_diffrn_reflns_av_R_equivalents 0.0214
_diffrn_reflns_av_sigmaI/netI 0.0525
_diffrn_reflns_limit_h_max 12
_diffrn_reflns_limit_h_min -12
_diffrn_reflns_limit_k_max 14
_diffrn_reflns_limit_k_min -14
_diffrn_reflns_limit_l_max 11
_diffrn_reflns_limit_l_min -18
_diffrn_reflns_number 8920
_diffrn_reflns_theta_full 27.55
_diffrn_reflns_theta_max 27.55
_diffrn_reflns_theta_min 3.44
_exptl_absorpt_coefficient_mu 0.154
_exptl_absorpt_correction_T_max 0.9758
_exptl_absorpt_correction_T_min 0.9670
_exptl_absorpt_correction_type multi-scan
_exptl_absorpt_process_details
; 
CrysAlisPro, Agilent Technologies,
Version 1.171.35.21 (release 20-01-2012 CrysAlis171 .NET)
(compiled Jan 23 2012,18:06:46)
Empirical absorption correction using spherical harmonics,
 implemented in SCALE3 ABSPACK scaling algorithm. 
;
_exptl_crystal_colour colorless
_exptl_crystal_density_diffrn 1.212
_exptl_crystal_density_method 'not measured'
_exptl_crystal_description prism
_exptl_crystal_F_000 524
_exptl_crystal_size_max 0.22
_exptl_crystal_size_mid 0.18
_exptl_crystal_size_min 0.16
_refine_diff_density_max 0.517
_refine_diff_density_min -0.377
_refine_diff_density_rms 0.049
_refine_ls_extinction_method none
_refine_ls_goodness_of_fit_ref 1.004
_refine_ls_hydrogen_treatment mixed
_refine_ls_matrix_type full
_refine_ls_number_parameters 329
_refine_ls_number_reflns 6151
_refine_ls_number_restraints 11
_refine_ls_restrained_S_all 1.078
_refine_ls_R_factor_all 0.0939
_refine_ls_R_factor_gt 0.0632
_refine_ls_shift/su_max 0.000
_refine_ls_shift/su_mean 0.000
_refine_ls_structure_factor_coef Fsqd
_refine_ls_weighting_details 'calc w=1/[\s^2^(Fo^2^)+(0.0827P)^2^+0.5333P] where P=(Fo^2^+2Fc^2^)/3'
_refine_ls_weighting_scheme calc
_refine_ls_wR_factor_gt 0.1592
_refine_ls_wR_factor_ref 0.1832
_reflns_number_gt 4259
_reflns_number_total 6151
_reflns_threshold_expression >2sigma(I)
_cod_data_source_file cg5001057_si_002.cif
_cod_data_source_block 5
_cod_depositor_comments 'Adding full bibliography for 4510452--4510462.cif.'
_cod_original_cell_volume 1347.27(13)
_cod_database_code 4510456

loop_
_symmetry_equiv_pos_as_xyz
'x, y, z'
'-x, -y, -z'

loop_
_atom_site_label
_atom_site_type_symbol
_atom_site_fract_x
_atom_site_fract_y
_atom_site_fract_z
_atom_site_U_iso_or_equiv
_atom_site_adp_type
_atom_site_occupancy
_atom_site_symmetry_multiplicity
_atom_site_calc_flag
_atom_site_refinement_flags
S1 S 0.80871(7) 0.27596(6) 0.48761(5) 0.0405(2) Uani 1 1 d .
O1 O 0.9009(2) 0.30716(18) 0.40717(14) 0.0514(5) Uani 1 1 d .
O2 O 0.7320(2) 0.36680(17) 0.50380(16) 0.0566(5) Uani 1 1 d .
O3 O 0.8928(2) 0.25861(18) 0.57566(14) 0.0529(5) Uani 1 1 d .
O4 O 0.6438(3) 0.5335(3) 0.38622(19) 0.0724(7) Uani 1 1 d D
H4O H 0.654(5) 0.485(4) 0.431(2) 0.109 Uiso 1 1 d D
N1 N 0.9041(2) 0.5280(2) 0.31478(15) 0.0394(5) Uani 1 1 d D
H1N1 H 0.911(3) 0.4593(15) 0.3405(19) 0.059 Uiso 1 1 d D
H1N2 H 0.971(2) 0.5948(15) 0.3465(18) 0.059 Uiso 1 1 d D
H1N3 H 0.8163(15) 0.531(2) 0.325(2) 0.059 Uiso 1 1 d D
C1 C 0.6650(3) 0.0650(3) 0.3636(2) 0.0452(6) Uani 1 1 d .
H1A H 0.7381 0.1060 0.3236 0.054 Uiso 1 1 calc R
C2 C 0.6668(3) 0.1218(2) 0.45285(18) 0.0358(5) Uani 1 1 d .
C3 C 0.5567(3) 0.0612(2) 0.51676(17) 0.0344(5) Uani 1 1 d .
C4 C 0.5547(3) 0.1173(2) 0.61050(19) 0.0435(6) Uani 1 1 d .
H4A H 0.6279 0.1970 0.6326 0.052 Uiso 1 1 calc R
C5 C 0.4469(3) 0.0559(3) 0.6686(2) 0.0493(7) Uani 1 1 d .
H5A H 0.4473 0.0940 0.7298 0.059 Uiso 1 1 calc R
C6 C 0.9215(3) 0.5207(2) 0.20771(18) 0.0377(6) Uani 1 1 d .
C7 C 0.8590(3) 0.6177(3) 0.1594(2) 0.0435(6) Uani 1 1 d .
C8 C 0.8787(4) 0.7372(3) 0.2061(2) 0.0573(8) Uani 1 1 d .
H8A H 0.9279 0.7586 0.2688 0.069 Uiso 1 1 calc R
C9 C 0.8259(5) 0.8249(3) 0.1604(3) 0.0733(10) Uani 1 1 d .
H9A H 0.8377 0.9040 0.1932 0.088 Uiso 1 1 calc R
C10 C 0.7560(5) 0.7962(4) 0.0667(3) 0.0758(10) Uani 1 1 d .
H10A H 0.7217 0.8558 0.0357 0.091 Uiso 1 1 calc R
C11 C 0.7377(4) 0.6790(4) 0.0197(3) 0.0716(10) Uani 1 1 d .
H11A H 0.6911 0.6591 -0.0437 0.086 Uiso 1 1 calc R
C12 C 0.7876(4) 0.5901(3) 0.0656(2) 0.0573(8) Uani 1 1 d .
H12A H 0.7730 0.5104 0.0329 0.069 Uiso 1 1 calc R
C13 C 0.8278(3) 0.3799(3) 0.16841(19) 0.0445(6) Uani 1 1 d .
C14 C 0.6758(4) 0.3295(3) 0.1821(2) 0.0602(8) Uani 1 1 d .
H14A H 0.6320 0.3809 0.2143 0.072 Uiso 1 1 calc R
C15 C 0.5892(4) 0.2031(4) 0.1483(3) 0.0752(11) Uani 1 1 d .
H15A H 0.4872 0.1706 0.1570 0.090 Uiso 1 1 calc R
C16 C 0.6522(5) 0.1261(3) 0.1023(3) 0.0786(12) Uani 1 1 d .
H16A H 0.5936 0.0408 0.0807 0.094 Uiso 1 1 calc R
C17 C 0.8014(5) 0.1738(3) 0.0879(3) 0.0748(11) Uani 1 1 d .
H17A H 0.8442 0.1212 0.0563 0.090 Uiso 1 1 calc R
C18 C 0.8895(4) 0.3016(3) 0.1207(2) 0.0555(8) Uani 1 1 d .
H18A H 0.9908 0.3340 0.1102 0.067 Uiso 1 1 calc R
C19 C 1.0907(3) 0.5555(2) 0.19936(19) 0.0405(6) Uani 1 1 d .
C20 C 1.1733(3) 0.4975(3) 0.2563(2) 0.0537(7) Uani 1 1 d .
H20A H 1.1255 0.4383 0.2997 0.064 Uiso 1 1 calc R
C21 C 1.3251(4) 0.5264(3) 0.2497(2) 0.0628(8) Uani 1 1 d .
H21A H 1.3788 0.4864 0.2883 0.075 Uiso 1 1 calc R
C22 C 1.3978(4) 0.6140(3) 0.1861(2) 0.0614(8) Uani 1 1 d .
H22A H 1.5003 0.6334 0.1816 0.074 Uiso 1 1 calc R
C23 C 1.3185(4) 0.6720(3) 0.1299(2) 0.0604(8) Uani 1 1 d .
H23A H 1.3672 0.7311 0.0867 0.072 Uiso 1 1 calc R
C24 C 1.1651(3) 0.6439(3) 0.1365(2) 0.0510(7) Uani 1 1 d .
H24A H 1.1125 0.6850 0.0981 0.061 Uiso 1 1 calc R
C25 C 0.6467(7) 0.6535(5) 0.4267(4) 0.1112(17) Uani 1 1 d D
H25A H 0.5438 0.6482 0.4325 0.133 Uiso 1 1 calc R
H25B H 0.6880 0.7193 0.3820 0.133 Uiso 1 1 calc R
C26 C 0.7355(6) 0.6967(5) 0.5233(4) 0.1140(17) Uani 1 1 d D
H26A H 0.6905 0.6324 0.5681 0.137 Uiso 1 1 calc R
H26B H 0.8365 0.6964 0.5177 0.137 Uiso 1 1 calc R
C27 C 0.7495(9) 0.8249(7) 0.5672(6) 0.176(3) Uani 1 1 d D
H27A H 0.6511 0.8198 0.5849 0.211 Uiso 1 1 calc R
H27B H 0.7747 0.8865 0.5176 0.211 Uiso 1 1 calc R
C28 C 0.8637(15) 0.8808(11) 0.6560(9) 0.279(8) Uani 1 1 d D
H28A H 0.9033 0.8153 0.6785 0.335 Uiso 1 1 calc R
H28B H 0.9473 0.9542 0.6389 0.335 Uiso 1 1 calc R
C29 C 0.7892(13) 0.9244(18) 0.7361(10) 0.314(8) Uani 1 1 d D
H29A H 0.7759 1.0046 0.7213 0.471 Uiso 1 1 calc R
H29B H 0.8517 0.9371 0.7966 0.471 Uiso 1 1 calc R
H29C H 0.6925 0.8591 0.7411 0.471 Uiso 1 1 calc R

loop_
_atom_site_aniso_label
_atom_site_aniso_U_11
_atom_site_aniso_U_22
_atom_site_aniso_U_33
_atom_site_aniso_U_23
_atom_site_aniso_U_13
_atom_site_aniso_U_12
S1 0.0373(4) 0.0313(3) 0.0467(4) 0.0065(3) 0.0028(3) 0.0042(3)
O1 0.0459(11) 0.0444(10) 0.0569(12) 0.0140(9) 0.0126(9) 0.0043(9)
O2 0.0639(14) 0.0345(10) 0.0715(14) 0.0050(9) 0.0098(11) 0.0169(9)
O3 0.0453(11) 0.0462(11) 0.0539(12) 0.0079(9) -0.0068(9) 0.0018(9)
O4 0.0619(15) 0.0947(19) 0.0766(17) 0.0216(14) 0.0186(12) 0.0436(14)
N1 0.0343(11) 0.0405(11) 0.0406(12) 0.0028(9) 0.0044(9) 0.0095(9)
C1 0.0429(15) 0.0427(14) 0.0454(15) 0.0034(11) 0.0119(12) 0.0075(12)
C2 0.0327(13) 0.0306(11) 0.0412(14) 0.0054(10) 0.0024(10) 0.0076(10)
C3 0.0334(13) 0.0294(11) 0.0391(13) 0.0021(10) 0.0020(10) 0.0098(10)
C4 0.0411(15) 0.0357(13) 0.0442(15) -0.0046(11) 0.0008(11) 0.0033(11)
C5 0.0547(17) 0.0452(15) 0.0393(15) -0.0070(11) 0.0116(12) 0.0058(13)
C6 0.0398(14) 0.0374(13) 0.0352(13) 0.0029(10) 0.0037(10) 0.0126(11)
C7 0.0421(15) 0.0440(14) 0.0454(15) 0.0089(11) 0.0058(11) 0.0154(12)
C8 0.067(2) 0.0443(15) 0.0587(19) 0.0025(13) -0.0043(15) 0.0202(15)
C9 0.089(3) 0.0484(18) 0.086(3) 0.0060(17) 0.003(2) 0.0307(18)
C10 0.088(3) 0.068(2) 0.083(3) 0.0214(19) 0.002(2) 0.042(2)
C11 0.087(3) 0.080(2) 0.056(2) 0.0128(17) -0.0082(18) 0.042(2)
C12 0.072(2) 0.0569(18) 0.0476(17) 0.0034(14) -0.0036(15) 0.0306(16)
C13 0.0477(16) 0.0408(14) 0.0400(14) 0.0051(11) -0.0040(11) 0.0110(12)
C14 0.0506(18) 0.0555(18) 0.062(2) -0.0004(15) -0.0030(15) 0.0052(14)
C15 0.061(2) 0.064(2) 0.074(2) 0.0053(18) -0.0094(18) -0.0071(18)
C16 0.104(3) 0.0414(17) 0.064(2) -0.0006(16) -0.020(2) 0.000(2)
C17 0.108(3) 0.0476(18) 0.065(2) -0.0065(16) -0.006(2) 0.027(2)
C18 0.066(2) 0.0445(15) 0.0537(18) -0.0015(13) -0.0002(15) 0.0191(15)
C19 0.0417(14) 0.0400(13) 0.0387(14) -0.0004(10) 0.0060(11) 0.0130(11)
C20 0.0459(17) 0.0636(18) 0.0567(18) 0.0172(14) 0.0131(13) 0.0224(15)
C21 0.0485(18) 0.080(2) 0.067(2) 0.0111(17) 0.0070(15) 0.0305(17)
C22 0.0395(16) 0.073(2) 0.065(2) -0.0081(16) 0.0106(14) 0.0106(15)
C23 0.0498(18) 0.0650(19) 0.0578(19) 0.0092(15) 0.0169(15) 0.0063(15)
C24 0.0525(18) 0.0513(16) 0.0461(16) 0.0084(13) 0.0082(13) 0.0132(14)
C25 0.145(5) 0.127(4) 0.091(3) 0.016(3) 0.010(3) 0.086(4)
C26 0.109(4) 0.097(3) 0.134(5) 0.008(3) -0.020(3) 0.042(3)
C27 0.182(7) 0.157(6) 0.211(8) -0.047(6) -0.054(6) 0.114(6)
C28 0.279(15) 0.252(11) 0.327(16) -0.160(11) -0.141(13) 0.180(11)
C29 0.190(11) 0.47(2) 0.327(18) 0.093(17) 0.086(11) 0.156(14)

loop_
_atom_type_symbol
_atom_type_description
_atom_type_scat_dispersion_real
_atom_type_scat_dispersion_imag
_atom_type_scat_source
C C 0.0033 0.0016 'International Tables Vol C Tables 4.2.6.8 and 6.1.1.4'
H H 0.0000 0.0000 'International Tables Vol C Tables 4.2.6.8 and 6.1.1.4'
N N 0.0061 0.0033 'International Tables Vol C Tables 4.2.6.8 and 6.1.1.4'
O O 0.0106 0.0060 'International Tables Vol C Tables 4.2.6.8 and 6.1.1.4'
S S 0.1246 0.1234 'International Tables Vol C Tables 4.2.6.8 and 6.1.1.4'

loop_
_geom_angle_atom_site_label_1
_geom_angle_atom_site_label_2
_geom_angle_atom_site_label_3
_geom_angle
_geom_angle_site_symmetry_1
_geom_angle_site_symmetry_3
O2 S1 O3 112.57(13) . .
O2 S1 O1 112.56(12) . .
O3 S1 O1 112.31(13) . .
O2 S1 C2 106.92(12) . .
O3 S1 C2 105.82(11) . .
O1 S1 C2 106.05(12) . .
C25 O4 H4O 111(3) . .
C6 N1 H1N1 110.3(19) . .
C6 N1 H1N2 113.0(19) . .
H1N1 N1 H1N2 107.6(15) . .
C6 N1 H1N3 111.5(19) . .
H1N1 N1 H1N3 106.5(15) . .
H1N2 N1 H1N3 107.6(15) . .
C2 C1 C5 120.4(2) . 2_656
C2 C1 H1A 119.8 . .
C5 C1 H1A 119.8 2_656 .
C1 C2 C3 121.4(2) . .
C1 C2 S1 117.97(19) . .
C3 C2 S1 120.63(18) . .
C4 C3 C3 119.1(3) . 2_656
C4 C3 C2 123.2(2) . .
C3 C3 C2 117.7(3) 2_656 .
C5 C4 C3 120.9(2) . .
C5 C4 H4A 119.5 . .
C3 C4 H4A 119.5 . .
C4 C5 C1 120.4(2) . 2_656
C4 C5 H5A 119.8 . .
C1 C5 H5A 119.8 2_656 .
N1 C6 C19 106.62(19) . .
N1 C6 C7 108.2(2) . .
C19 C6 C7 111.9(2) . .
N1 C6 C13 106.13(19) . .
C19 C6 C13 112.7(2) . .
C7 C6 C13 110.9(2) . .
C12 C7 C8 118.1(3) . .
C12 C7 C6 120.4(2) . .
C8 C7 C6 121.4(2) . .
C9 C8 C7 120.6(3) . .
C9 C8 H8A 119.7 . .
C7 C8 H8A 119.7 . .
C10 C9 C8 120.5(3) . .
C10 C9 H9A 119.8 . .
C8 C9 H9A 119.8 . .
C11 C10 C9 119.2(3) . .
C11 C10 H10A 120.4 . .
C9 C10 H10A 120.4 . .
C10 C11 C12 120.6(3) . .
C10 C11 H11A 119.7 . .
C12 C11 H11A 119.7 . .
C11 C12 C7 121.0(3) . .
C11 C12 H12A 119.5 . .
C7 C12 H12A 119.5 . .
C18 C13 C14 118.5(3) . .
C18 C13 C6 122.4(3) . .
C14 C13 C6 119.1(3) . .
C15 C14 C13 120.4(3) . .
C15 C14 H14A 119.8 . .
C13 C14 H14A 119.8 . .
C16 C15 C14 120.5(4) . .
C16 C15 H15A 119.8 . .
C14 C15 H15A 119.8 . .
C15 C16 C17 120.1(3) . .
C15 C16 H16A 120.0 . .
C17 C16 H16A 120.0 . .
C16 C17 C18 120.0(4) . .
C16 C17 H17A 120.0 . .
C18 C17 H17A 120.0 . .
C13 C18 C17 120.6(3) . .
C13 C18 H18A 119.7 . .
C17 C18 H18A 119.7 . .
C24 C19 C20 118.2(3) . .
C24 C19 C6 122.0(2) . .
C20 C19 C6 119.8(2) . .
C21 C20 C19 120.9(3) . .
C21 C20 H20A 119.5 . .
C19 C20 H20A 119.5 . .
C22 C21 C20 120.3(3) . .
C22 C21 H21A 119.8 . .
C20 C21 H21A 119.8 . .
C23 C22 C21 119.5(3) . .
C23 C22 H22A 120.3 . .
C21 C22 H22A 120.3 . .
C22 C23 C24 120.6(3) . .
C22 C23 H23A 119.7 . .
C24 C23 H23A 119.7 . .
C19 C24 C23 120.5(3) . .
C19 C24 H24A 119.8 . .
C23 C24 H24A 119.8 . .
O4 C25 C26 115.2(4) . .
O4 C25 H25A 108.5 . .
C26 C25 H25A 108.5 . .
O4 C25 H25B 108.5 . .
C26 C25 H25B 108.5 . .
H25A C25 H25B 107.5 . .
C27 C26 C25 117.7(5) . .
C27 C26 H26A 107.9 . .
C25 C26 H26A 107.9 . .
C27 C26 H26B 107.9 . .
C25 C26 H26B 107.9 . .
H26A C26 H26B 107.2 . .
C26 C27 C28 117.9(6) . .
C26 C27 H27A 107.8 . .
C28 C27 H27A 107.8 . .
C26 C27 H27B 107.8 . .
C28 C27 H27B 107.8 . .
H27A C27 H27B 107.2 . .
C29 C28 C27 109.9(11) . .
C29 C28 H28A 109.7 . .
C27 C28 H28A 109.7 . .
C29 C28 H28B 109.7 . .
C27 C28 H28B 109.7 . .
H28A C28 H28B 108.2 . .
C28 C29 H29A 109.5 . .
C28 C29 H29B 109.5 . .
H29A C29 H29B 109.5 . .
C28 C29 H29C 109.5 . .
H29A C29 H29C 109.5 . .
H29B C29 H29C 109.5 . .

loop_
_geom_bond_atom_site_label_1
_geom_bond_atom_site_label_2
_geom_bond_distance
_geom_bond_site_symmetry_2
S1 O2 1.446(2) .
S1 O3 1.454(2) .
S1 O1 1.456(2) .
S1 C2 1.778(2) .
O4 C25 1.402(5) .
O4 H4O 0.85(3) .
N1 C6 1.509(3) .
N1 H1N1 0.87(3) .
N1 H1N2 0.86(3) .
N1 H1N3 0.87(3) .
C1 C2 1.358(4) .
C1 C5 1.409(4) 2_656
C1 H1A 0.9300 .
C2 C3 1.431(3) .
C3 C4 1.419(3) .
C3 C3 1.430(4) 2_656
C4 C5 1.364(4) .
C4 H4A 0.9300 .
C5 C1 1.409(4) 2_656
C5 H5A 0.9300 .
C6 C19 1.534(4) .
C6 C7 1.537(4) .
C6 C13 1.542(3) .
C7 C12 1.383(4) .
C7 C8 1.385(4) .
C8 C9 1.381(4) .
C8 H8A 0.9300 .
C9 C10 1.378(5) .
C9 H9A 0.9300 .
C10 C11 1.368(5) .
C10 H10A 0.9300 .
C11 C12 1.378(4) .
C11 H11A 0.9300 .
C12 H12A 0.9300 .
C13 C18 1.375(4) .
C13 C14 1.390(4) .
C14 C15 1.384(4) .
C14 H14A 0.9300 .
C15 C16 1.362(6) .
C15 H15A 0.9300 .
C16 C17 1.366(6) .
C16 H16A 0.9300 .
C17 C18 1.396(4) .
C17 H17A 0.9300 .
C18 H18A 0.9300 .
C19 C24 1.380(4) .
C19 C20 1.386(4) .
C20 C21 1.377(4) .
C20 H20A 0.9300 .
C21 C22 1.377(5) .
C21 H21A 0.9300 .
C22 C23 1.359(5) .
C22 H22A 0.9300 .
C23 C24 1.392(4) .
C23 H23A 0.9300 .
C24 H24A 0.9300 .
C25 C26 1.484(6) .
C25 H25A 0.9700 .
C25 H25B 0.9700 .
C26 C27 1.469(6) .
C26 H26A 0.9700 .
C26 H26B 0.9700 .
C27 C28 1.521(7) .
C27 H27A 0.9700 .
C27 H27B 0.9700 .
C28 C29 1.514(9) .
C28 H28A 0.9700 .
C28 H28B 0.9700 .
C29 H29A 0.9600 .
C29 H29B 0.9600 .
C29 H29C 0.9600 .

loop_
_geom_hbond_atom_site_label_D
_geom_hbond_atom_site_label_H
_geom_hbond_atom_site_label_A
_geom_hbond_distance_DH
_geom_hbond_distance_HA
_geom_hbond_distance_DA
_geom_hbond_angle_DHA
_geom_hbond_site_symmetry_A
O4 H4O O2 0.85(3) 1.97(2) 2.788(3) 160(5) .
N1 H1N1 O1 0.87(3) 1.920(11) 2.781(3) 172(3) .
N1 H1N2 O3 0.86(3) 1.898(11) 2.757(3) 175(3) 2_766
N1 H1N3 O4 0.87(3) 1.920(14) 2.760(3) 163(3) .

loop_
_geom_torsion_atom_site_label_1
_geom_torsion_atom_site_label_2
_geom_torsion_atom_site_label_3
_geom_torsion_atom_site_label_4
_geom_torsion
_geom_torsion_site_symmetry_1
_geom_torsion_site_symmetry_4
C5 C1 C2 C3 0.4(4) 2_656 .
C5 C1 C2 S1 -178.6(2) 2_656 .
O2 S1 C2 C1 118.6(2) . .
O3 S1 C2 C1 -121.2(2) . .
O1 S1 C2 C1 -1.7(3) . .
O2 S1 C2 C3 -60.4(2) . .
O3 S1 C2 C3 59.8(2) . .
O1 S1 C2 C3 179.3(2) . .
C1 C2 C3 C4 179.9(3) . .
S1 C2 C3 C4 -1.1(3) . .
C1 C2 C3 C3 -0.6(4) . 2_656
S1 C2 C3 C3 178.4(2) . 2_656
C3 C3 C4 C5 0.2(5) 2_656 .
C2 C3 C4 C5 179.7(3) . .
C3 C4 C5 C1 0.0(5) . 2_656
N1 C6 C7 C12 -145.9(3) . .
C19 C6 C7 C12 96.9(3) . .
C13 C6 C7 C12 -29.9(4) . .
N1 C6 C7 C8 37.2(3) . .
C19 C6 C7 C8 -80.0(3) . .
C13 C6 C7 C8 153.2(3) . .
C12 C7 C8 C9 1.0(5) . .
C6 C7 C8 C9 178.0(3) . .
C7 C8 C9 C10 -1.5(6) . .
C8 C9 C10 C11 0.8(6) . .
C9 C10 C11 C12 0.4(6) . .
C10 C11 C12 C7 -0.9(6) . .
C8 C7 C12 C11 0.2(5) . .
C6 C7 C12 C11 -176.8(3) . .
N1 C6 C13 C18 -123.7(3) . .
C19 C6 C13 C18 -7.4(4) . .
C7 C6 C13 C18 118.9(3) . .
N1 C6 C13 C14 55.7(3) . .
C19 C6 C13 C14 172.1(2) . .
C7 C6 C13 C14 -61.6(3) . .
C18 C13 C14 C15 0.0(5) . .
C6 C13 C14 C15 -179.5(3) . .
C13 C14 C15 C16 0.9(5) . .
C14 C15 C16 C17 -1.0(6) . .
C15 C16 C17 C18 0.2(6) . .
C14 C13 C18 C17 -0.7(5) . .
C6 C13 C18 C17 178.8(3) . .
C16 C17 C18 C13 0.7(5) . .
N1 C6 C19 C24 -132.4(3) . .
C7 C6 C19 C24 -14.2(3) . .
C13 C6 C19 C24 111.6(3) . .
N1 C6 C19 C20 47.5(3) . .
C7 C6 C19 C20 165.7(2) . .
C13 C6 C19 C20 -68.5(3) . .
C24 C19 C20 C21 -0.6(4) . .
C6 C19 C20 C21 179.5(3) . .
C19 C20 C21 C22 0.2(5) . .
C20 C21 C22 C23 0.0(5) . .
C21 C22 C23 C24 0.2(5) . .
C20 C19 C24 C23 0.9(4) . .
C6 C19 C24 C23 -179.2(3) . .
C22 C23 C24 C19 -0.7(5) . .
O4 C25 C26 C27 176.9(6) . .
C25 C26 C27 C28 -168.5(10) . .
C26 C27 C28 C29 -129.4(10) . .
